data_1537616
loop_
_publ_author_name
'Achard, J.C.'
'Germi, P.'
'Lartigue, C.'
'Percheron-Guegan, A.'
'Tasset, F.'

_publ_section_title
;
 La Ni5 and closely related Mn and Al substituted deuterides: Texture,
 diffraction profile and structure analyses
;
_journal_name_full
;
Solid Compound of Transition Elements, Int. Conference Stuttgart 1979
;
_journal_page_first 142
_journal_page_last 144
_journal_volume 1979
_journal_year 1979
_chemical_formula_sum 'La Mn0.5 Ni4.5'
_chemical_name_systematic '(La2 Mn Ni9)0.5'
_space_group_IT_number 191
_symmetry_space_group_name_Hall '-P 6 2'
_symmetry_space_group_name_H-M 'P 6/m m m'
_cell_angle_alpha 90
_cell_angle_beta 90
_cell_angle_gamma 120
_cell_formula_units_Z 1
_cell_length_a 5.045
_cell_length_b 5.045
_cell_length_c 4.022
_cell_volume 88.653
_citation_journal_id_ASTM SCOTE5
_cod_data_source_file Achard_SCOTE5_1979_390.cif
_cod_data_source_block La1Mn0.5Ni4.5
_cod_original_cell_volume 88.65333
_cod_original_formula_sum 'La1 Mn0.5 Ni4.5'
_cod_database_code 1537616

loop_
_symmetry_equiv_pos_as_xyz
x,y,z
x-y,x,z
-y,x-y,z
-x,-y,z
-x+y,-x,z
y,-x+y,z
-y,-x,-z
x-y,-y,-z
x,x-y,-z
y,x,-z
-x+y,y,-z
-x,-x+y,-z
-x,-y,-z
-x+y,-x,-z
y,-x+y,-z
x,y,-z
x-y,x,-z
-y,x-y,-z
y,x,z
-x+y,y,z
-x,-x+y,z
-y,-x,z
x-y,-y,z
x,x-y,z

loop_
_atom_site_label
_atom_site_type_symbol
_atom_site_fract_x
_atom_site_fract_y
_atom_site_fract_z
_atom_site_occupancy
_atom_site_U_iso_or_equiv
Mn2 Mn 0.5 0 0.5 0.1 0.0
Ni2 Ni 0.5 0 0.5 0.9 0.0
Mn1 Mn 0.3333 0.6667 0 0.1 0.0
La1 La 0 0 0 1 0.0
Ni1 Ni 0.3333 0.6667 0 0.9 0.0
